data_1101168
_publ_section_title St210499->St100gnn
_chemical_formula_sum 'Al2 O3'
_chemical_name_common 'eta- Al-oxid_fit2gnn'
_symmetry_cell_setting cubic
_symmetry_space_group_name_H-M 'F d -3 m'
_cell_angle_alpha 90.0
_cell_angle_beta 90.0
_cell_angle_gamma 90.0
_cell_formula_units_Z 1
_cell_length_a 7.932(4)
_cell_length_b 7.932
_cell_length_c 7.932
_cod_database_code 1101168

loop_
_atom_site_label
_atom_site_type_symbol
_atom_site_occupancy
_atom_site_fract_x
_atom_site_fract_y
_atom_site_fract_z
_atom_site_B_iso_or_equiv
O O2- 1 0.376(2) 0.376 0.376 0.0(3)
Al1 Al3+ 0.51(8) .25 .25 .25 2.0(3)
Al2 Al3+ 0.04(3) 0.24(2) 0 0 -5.0(5)
Al3 Al3+ 0.4(4) .625 .625 .625 -2.0(2)
Al4 Al3+ 0.31(4) .125 .125 .125 0.0(1)

loop_
_cod_related_entry_id
_cod_related_entry_database
_cod_related_entry_code
1 ChemSpider 8164808
